data_7128428
loop_
_publ_author_name
'Berdiell, Izar Capel'
'Kulmaczewski, Rafal'
'Shahid, Namrah'
'Cespedes, Oscar'
'Halcrow, Malcolm A.'

_publ_section_title
;
 The number and shape of lattice solvent molecules controls spin-crossover
 in an isomorphous series of crystalline solvate salts.
;
_journal_issue 53
_journal_name_full 'Chemical communications (Cambridge, England)'
_journal_page_first 6566
_journal_page_last 6569
_journal_paper_doi 10.1039/d1cc02624k
_journal_volume 57
_journal_year 2021
_chemical_formula_moiety 'C26 H24 Fe N12 O2, 2(B F4), C3 H5 N'
_chemical_formula_sum 'C29 H29 B2 F8 Fe N13 O2'
_chemical_formula_weight 821.12
_chemical_name_systematic
;
Bis-[N-(2,6-di{pyrazol-1-yl}pyrid-4-yl)acetamide]iron(II)
ditetrafluoroborate propionitrile solvate
;
_space_group_crystal_system triclinic
_space_group_IT_number 2
_space_group_name_Hall '-P 1'
_space_group_name_H-M_alt 'P -1'
_atom_sites_solution_hydrogens geom
_audit_creation_date 2020-07-20
_audit_creation_method
;
Olex2 1.3
(compiled 2020.06.28 svn.raecde09e for OlexSys, GUI svn.r6132)
;
_cell_angle_alpha 83.555(6)
_cell_angle_beta 79.079(5)
_cell_angle_gamma 84.390(6)
_cell_formula_units_Z 2
_cell_length_a 8.2658(5)
_cell_length_b 12.3645(10)
_cell_length_c 17.5585(11)
_cell_measurement_reflns_used 4341
_cell_measurement_temperature 160(2)
_cell_measurement_theta_max 72.61
_cell_measurement_theta_min 3.58
_cell_volume 1745.5(2)
_computing_cell_refinement 'CrysAlisPro 1.171.38.43b (Rigaku OD, 2015)'
_computing_data_collection 'CrysAlisPro 1.171.38.43b (Rigaku OD, 2015)'
_computing_data_reduction 'CrysAlisPro 1.171.38.43b (Rigaku OD, 2015)'
_computing_molecular_graphics 'XSEED (Barbour, 2001)'
_computing_publication_material 'Olex2 1.3 (Dolomanov et al., 2009)'
_computing_structure_refinement 'SHELXL 2018/3 (Sheldrick, 2015)'
_computing_structure_solution 'SHELXS (Sheldrick, 2015)'
_diffrn_ambient_environment N~2~
_diffrn_ambient_temperature 160(2)
_diffrn_detector 'CCD plate'
_diffrn_detector_area_resol_mean 5.3095
_diffrn_measured_fraction_theta_full 0.931
_diffrn_measured_fraction_theta_max 0.917
_diffrn_measurement_device_type 'SuperNova, Dual, Cu at zero, Atlas'
_diffrn_measurement_method '\w scans'
_diffrn_radiation_monochromator mirror
_diffrn_radiation_probe x-ray
_diffrn_radiation_type CuK\a
_diffrn_radiation_wavelength 1.54184
_diffrn_reflns_av_unetI/netI 0.0420
_diffrn_reflns_Laue_measured_fraction_full 0.931
_diffrn_reflns_Laue_measured_fraction_max 0.917
_diffrn_reflns_limit_h_max 9
_diffrn_reflns_limit_h_min -9
_diffrn_reflns_limit_k_max 15
_diffrn_reflns_limit_k_min -15
_diffrn_reflns_limit_l_max 21
_diffrn_reflns_limit_l_min -21
_diffrn_reflns_number 10076
_diffrn_reflns_point_group_measured_fraction_full 0.931
_diffrn_reflns_point_group_measured_fraction_max 0.917
_diffrn_reflns_theta_full 72.000
_diffrn_reflns_theta_max 73.715
_diffrn_reflns_theta_min 3.609
_diffrn_source 'micro-focus sealed X-ray tube'
_diffrn_source_type 'SuperNova (Cu) X-ray Source'
_exptl_absorpt_coefficient_mu 4.303
_exptl_absorpt_correction_T_max 0.690
_exptl_absorpt_correction_T_min 0.476
_exptl_absorpt_correction_type multi-scan
_exptl_absorpt_process_details
;
CrysAlisPro, Agilent Technologies,
Version 1.171.36.24 (release 03-12-2012 CrysAlis171 .NET)
Empirical absorption correction using spherical harmonics,
 implemented in SCALE3 ABSPACK scaling algorithm.
;
_exptl_crystal_colour brown
_exptl_crystal_density_diffrn 1.562
_exptl_crystal_density_method 'not measured'
_exptl_crystal_description lath
_exptl_crystal_F_000 836
_exptl_crystal_size_max 0.29
_exptl_crystal_size_mid 0.15
_exptl_crystal_size_min 0.10
_refine_diff_density_max 0.570
_refine_diff_density_min -0.488
_refine_diff_density_rms 0.080
_refine_ls_extinction_method none
_refine_ls_goodness_of_fit_ref 1.059
_refine_ls_hydrogen_treatment constr
_refine_ls_matrix_type full
_refine_ls_number_parameters 500
_refine_ls_number_reflns 10076
_refine_ls_number_restraints 0
_refine_ls_restrained_S_all 1.059
_refine_ls_R_factor_all 0.0836
_refine_ls_R_factor_gt 0.0631
_refine_ls_shift/su_max 0.001
_refine_ls_shift/su_mean 0.000
_refine_ls_structure_factor_coef Fsqd
_refine_ls_weighting_details 'w=1/[\s^2^(Fo^2^)+(0.0942P)^2^+1.3621P] where P=(Fo^2^+2Fc^2^)/3'
_refine_ls_weighting_scheme calc
_refine_ls_wR_factor_gt 0.1595
_refine_ls_wR_factor_ref 0.1746
_reflns_Friedel_coverage 0.000
_reflns_number_gt 7780
_reflns_number_total 10076
_reflns_threshold_expression 'I > 2\s(I)'
_twin_special_details
;
Component 2 rotated by -179.9244\% 
 around [-0.00 0.71 0.70] (reciprocal) or [-0.30 0.86 0.41] (direct)
;
_cod_data_source_file d1cc02624k5.cif
_cod_data_source_block 80etcnlt
_cod_depositor_comments 'Adding full bibliography for 7128414--7128431.cif.'
_cod_database_code 7128428
_shelx_shelxl_version_number 2018/3
_shelx_space_group_comment
;
The symmetry employed for this shelxl refinement is uniquely defined
by the following loop, which should always be used as a source of
symmetry information in preference to the above space-group names.
They are only intended as comments.
;
_olex2_refinement_description
;
1. Twinned data refinement
 Scales: 0.5188(13)
 0.4812(13)
2. Fixed Uiso
 At 1.2 times of:
  All C(H) groups, All C(H,H) groups, All N(H) groups
 At 1.5 times of:
  All C(H,H,H) groups
3.a Secondary CH2 refined with riding coordinates:
 C53(H53A,H53B)
3.b Aromatic/amide H refined with riding coordinates:
 C4(H4), C6(H6), C10(H10), C11(H11), C12(H12), C15(H15), C16(H16), C17(H17),
 N18(H18), C24(H24), C26(H26), C30(H30), C31(H31), C32(H32), C35(H35), C36(H36),
  C37(H37), N38(H38)
3.c Idealised Me refined as rotating group:
 C21(H21A,H21B,H21C), C41(H41A,H41B,H41C), C52(H52A,H52B,H52C)
;
_olex2_submission_special_instructions 'No special instructions were received'
_oxdiff_twin_items 2
_oxdiff_twin_integration_method simultaneous

loop_
_space_group_symop_operation_xyz
'x, y, z'
'-x, -y, -z'

loop_
_atom_site_label
_atom_site_type_symbol
_atom_site_fract_x
_atom_site_fract_y
_atom_site_fract_z
_atom_site_U_iso_or_equiv
_atom_site_adp_type
_atom_site_occupancy
_atom_site_site_symmetry_order
_atom_site_calc_flag
_atom_site_refinement_flags_posn
_atom_site_refinement_flags_adp
_atom_site_refinement_flags_occupancy
_atom_site_disorder_assembly
_atom_site_disorder_group
Fe1 Fe 0.76630(9) 0.77031(6) 0.72971(4) 0.02566(19) Uani 1 1 d . . . . .
N2 N 0.8164(5) 0.6348(3) 0.6846(2) 0.0260(8) Uani 1 1 d . . . . .
C3 C 0.7905(6) 0.6266(3) 0.6128(3) 0.0265(9) Uani 1 1 d . . . . .
C4 C 0.8126(6) 0.5301(4) 0.5791(3) 0.0277(10) Uani 1 1 d . . . . .
H4 H 0.797304 0.527560 0.527115 0.033 Uiso 1 1 calc R U . . .
C5 C 0.8584(6) 0.4355(4) 0.6243(3) 0.0307(10) Uani 1 1 d . . . . .
C6 C 0.8806(6) 0.4417(4) 0.7015(3) 0.0298(10) Uani 1 1 d . . . . .
H6 H 0.909794 0.378800 0.733915 0.036 Uiso 1 1 calc R U . . .
C7 C 0.8573(6) 0.5440(4) 0.7269(3) 0.0283(10) Uani 1 1 d . . . . .
N8 N 0.7367(5) 0.7286(3) 0.5780(2) 0.0283(8) Uani 1 1 d . . . . .
N9 N 0.7170(5) 0.8158(3) 0.6232(2) 0.0293(9) Uani 1 1 d . . . . .
C10 C 0.6610(6) 0.8984(4) 0.5792(3) 0.0338(10) Uani 1 1 d . . . . .
H10 H 0.636504 0.970440 0.594373 0.041 Uiso 1 1 calc R U . . .
C11 C 0.6413(7) 0.8676(4) 0.5071(3) 0.0379(11) Uani 1 1 d . . . . .
H11 H 0.602769 0.912852 0.465746 0.045 Uiso 1 1 calc R U . . .
C12 C 0.6896(7) 0.7587(4) 0.5090(3) 0.0356(11) Uani 1 1 d . . . . .
H12 H 0.689920 0.712739 0.469111 0.043 Uiso 1 1 calc R U . . .
N13 N 0.8694(5) 0.5683(3) 0.8028(2) 0.0279(8) Uani 1 1 d . . . . .
N14 N 0.8313(5) 0.6755(3) 0.8176(2) 0.0279(8) Uani 1 1 d . . . . .
C15 C 0.8411(6) 0.6773(4) 0.8920(3) 0.0330(11) Uani 1 1 d . . . . .
H15 H 0.820064 0.740908 0.919201 0.040 Uiso 1 1 calc R U . . .
C16 C 0.8863(7) 0.5737(4) 0.9248(3) 0.0387(11) Uani 1 1 d . . . . .
H16 H 0.902547 0.554166 0.976891 0.046 Uiso 1 1 calc R U . . .
C17 C 0.9025(6) 0.5055(4) 0.8673(3) 0.0351(11) Uani 1 1 d . . . . .
H17 H 0.931335 0.429077 0.871568 0.042 Uiso 1 1 calc R U . . .
N18 N 0.8733(5) 0.3385(3) 0.5900(2) 0.0330(9) Uani 1 1 d . . . . .
H18 H 0.846217 0.343157 0.543566 0.040 Uiso 1 1 calc R U . . .
C19 C 0.9250(7) 0.2358(4) 0.6196(3) 0.0351(11) Uani 1 1 d . . . . .
O20 O 0.9763(6) 0.2183(3) 0.6799(2) 0.0530(11) Uani 1 1 d . . . . .
C21 C 0.9091(8) 0.1475(4) 0.5686(3) 0.0456(14) Uani 1 1 d . . . . .
H21A H 0.979612 0.082286 0.581672 0.068 Uiso 1 1 calc R U . . .
H21B H 0.943497 0.173901 0.513726 0.068 Uiso 1 1 calc R U . . .
H21C H 0.793777 0.129372 0.577595 0.068 Uiso 1 1 calc R U . . .
N22 N 0.7042(5) 0.8971(3) 0.7847(2) 0.0278(8) Uani 1 1 d . . . . .
C23 C 0.5550(6) 0.9101(4) 0.8281(3) 0.0278(10) Uani 1 1 d . . . . .
C24 C 0.5040(6) 0.9954(4) 0.8733(3) 0.0332(11) Uani 1 1 d . . . . .
H24 H 0.395447 1.002853 0.903015 0.040 Uiso 1 1 calc R U . . .
C25 C 0.6203(6) 1.0710(4) 0.8733(3) 0.0335(11) Uani 1 1 d . . . . .
C26 C 0.7811(7) 1.0573(4) 0.8301(3) 0.0328(11) Uani 1 1 d . . . . .
H26 H 0.862312 1.106569 0.830303 0.039 Uiso 1 1 calc R U . . .
C27 C 0.8138(6) 0.9684(4) 0.7877(3) 0.0283(10) Uani 1 1 d . . . . .
N28 N 0.4574(5) 0.8252(3) 0.8216(2) 0.0307(9) Uani 1 1 d . . . . .
N29 N 0.5327(5) 0.7474(3) 0.7731(2) 0.0295(8) Uani 1 1 d . . . . .
C30 C 0.4203(7) 0.6765(4) 0.7772(3) 0.0372(12) Uani 1 1 d . . . . .
H30 H 0.436340 0.613780 0.749160 0.045 Uiso 1 1 calc R U . . .
C31 C 0.2745(7) 0.7059(5) 0.8284(3) 0.0422(12) Uani 1 1 d . . . . .
H31 H 0.177444 0.667505 0.841644 0.051 Uiso 1 1 calc R U . . .
C32 C 0.3006(7) 0.8003(4) 0.8550(3) 0.0382(12) Uani 1 1 d . . . . .
H32 H 0.224152 0.841418 0.890346 0.046 Uiso 1 1 calc R U . . .
N33 N 0.9684(5) 0.9370(3) 0.7426(2) 0.0304(9) Uani 1 1 d . . . . .
N34 N 0.9770(5) 0.8424(3) 0.7059(2) 0.0302(9) Uani 1 1 d . . . . .
C35 C 1.1308(6) 0.8338(4) 0.6666(3) 0.0352(10) Uani 1 1 d . . . . .
H35 H 1.174951 0.776550 0.634952 0.042 Uiso 1 1 calc R U . . .
C36 C 1.2188(6) 0.9190(4) 0.6776(3) 0.0361(11) Uani 1 1 d . . . . .
H36 H 1.330835 0.930071 0.655653 0.043 Uiso 1 1 calc R U . . .
C37 C 1.1129(6) 0.9841(4) 0.7261(3) 0.0346(11) Uani 1 1 d . . . . .
H37 H 1.136518 1.049272 0.744403 0.041 Uiso 1 1 calc R U . . .
N38 N 0.5691(6) 1.1581(3) 0.9182(3) 0.0380(10) Uani 1 1 d . . . . .
H38 H 0.479628 1.150797 0.953937 0.046 Uiso 1 1 calc R U . . .
C39 C 0.6434(7) 1.2549(4) 0.9128(3) 0.0386(12) Uani 1 1 d . . . . .
O40 O 0.7675(5) 1.2749(3) 0.8667(2) 0.0451(9) Uani 1 1 d . . . . .
C41 C 0.5505(8) 1.3338(5) 0.9683(4) 0.0522(15) Uani 1 1 d . . . . .
H41A H 0.619298 1.393497 0.969783 0.078 Uiso 1 1 calc R U . . .
H41B H 0.523829 1.295595 1.020571 0.078 Uiso 1 1 calc R U . . .
H41C H 0.448156 1.363571 0.950659 0.078 Uiso 1 1 calc R U . . .
B42 B 0.7141(8) 0.4434(5) 0.3885(4) 0.0390(14) Uani 1 1 d . . . . .
F43 F 0.7150(5) 0.5499(3) 0.4082(2) 0.0611(10) Uani 1 1 d . . . . .
F44 F 0.5587(5) 0.4129(4) 0.3967(2) 0.0699(11) Uani 1 1 d . . . . .
F45 F 0.7914(4) 0.4390(3) 0.31099(18) 0.0492(8) Uani 1 1 d . . . . .
F46 F 0.8063(5) 0.3746(3) 0.4355(2) 0.0589(10) Uani 1 1 d . . . . .
B47 B 0.1088(9) 1.1701(6) 0.9532(4) 0.0430(15) Uani 1 1 d . . . . .
F48 F 0.1255(4) 1.1134(3) 0.88813(19) 0.0511(8) Uani 1 1 d . . . . .
F49 F -0.0424(5) 1.1614(4) 0.9998(2) 0.0781(13) Uani 1 1 d . . . . .
F50 F 0.1354(6) 1.2792(3) 0.9294(2) 0.0694(11) Uani 1 1 d . . . . .
F51 F 0.2335(4) 1.1283(3) 0.99606(18) 0.0490(8) Uani 1 1 d . . . . .
C52 C 0.5490(12) 0.6403(6) 0.2465(5) 0.080(3) Uani 1 1 d . . . . .
H52A H 0.501002 0.604717 0.297412 0.119 Uiso 1 1 calc R U . . .
H52B H 0.608437 0.585018 0.213504 0.119 Uiso 1 1 calc R U . . .
H52C H 0.460659 0.679175 0.221660 0.119 Uiso 1 1 calc R U . . .
C53 C 0.6669(9) 0.7200(5) 0.2574(4) 0.0584(17) Uani 1 1 d . . . . .
H53A H 0.750474 0.682236 0.286786 0.070 Uiso 1 1 calc R U . . .
H53B H 0.725149 0.749829 0.205879 0.070 Uiso 1 1 calc R U . . .
C54 C 0.5746(9) 0.8103(5) 0.3005(4) 0.0544(16) Uani 1 1 d . . . . .
N55 N 0.5057(8) 0.8804(5) 0.3312(4) 0.0696(17) Uani 1 1 d . . . . .

loop_
_atom_site_aniso_label
_atom_site_aniso_U_11
_atom_site_aniso_U_22
_atom_site_aniso_U_33
_atom_site_aniso_U_23
_atom_site_aniso_U_13
_atom_site_aniso_U_12
Fe1 0.0273(4) 0.0234(4) 0.0273(4) -0.0086(3) -0.0041(3) -0.0020(3)
N2 0.029(2) 0.0260(18) 0.0239(19) -0.0062(15) -0.0048(15) 0.0006(15)
C3 0.026(3) 0.026(2) 0.028(2) -0.0065(18) -0.0048(18) -0.0016(17)
C4 0.028(3) 0.028(2) 0.029(2) -0.0073(18) -0.0067(19) -0.0013(17)
C5 0.029(3) 0.028(2) 0.035(3) -0.0067(19) -0.0050(19) -0.0007(18)
C6 0.034(3) 0.025(2) 0.029(2) -0.0026(18) -0.006(2) -0.0006(18)
C7 0.027(3) 0.030(2) 0.030(2) -0.0034(19) -0.0074(18) -0.0041(17)
N8 0.034(2) 0.0239(18) 0.029(2) -0.0052(15) -0.0069(16) -0.0019(15)
N9 0.031(2) 0.0274(19) 0.030(2) -0.0078(16) -0.0037(16) -0.0008(15)
C10 0.033(3) 0.028(2) 0.040(3) -0.005(2) -0.006(2) 0.0013(18)
C11 0.043(3) 0.034(3) 0.036(3) 0.002(2) -0.010(2) 0.000(2)
C12 0.045(3) 0.032(2) 0.030(2) -0.005(2) -0.009(2) 0.000(2)
N13 0.029(2) 0.0269(18) 0.029(2) -0.0061(15) -0.0061(16) -0.0019(14)
N14 0.028(2) 0.0278(19) 0.030(2) -0.0085(15) -0.0058(15) -0.0043(14)
C15 0.031(3) 0.041(3) 0.028(2) -0.011(2) -0.0051(19) -0.001(2)
C16 0.044(3) 0.044(3) 0.031(3) -0.007(2) -0.010(2) -0.003(2)
C17 0.037(3) 0.031(2) 0.038(3) -0.003(2) -0.006(2) -0.0037(19)
N18 0.040(2) 0.027(2) 0.034(2) -0.0091(16) -0.0106(17) 0.0009(16)
C19 0.039(3) 0.024(2) 0.041(3) -0.005(2) -0.006(2) 0.0013(19)
O20 0.083(3) 0.0300(19) 0.048(2) -0.0081(17) -0.022(2) 0.0113(18)
C21 0.059(4) 0.026(2) 0.051(3) -0.012(2) -0.005(3) -0.002(2)
N22 0.025(2) 0.0278(19) 0.033(2) -0.0090(16) -0.0053(16) -0.0029(15)
C23 0.026(3) 0.026(2) 0.032(2) -0.0042(18) -0.0053(19) -0.0003(17)
C24 0.031(3) 0.035(2) 0.033(2) -0.009(2) -0.002(2) -0.0002(19)
C25 0.041(3) 0.029(2) 0.030(2) -0.0067(19) -0.007(2) 0.003(2)
C26 0.040(3) 0.027(2) 0.033(2) -0.0050(19) -0.009(2) -0.0031(19)
C27 0.026(3) 0.026(2) 0.033(2) -0.0030(18) -0.0066(19) -0.0011(17)
N28 0.029(2) 0.031(2) 0.032(2) -0.0064(16) -0.0057(17) -0.0021(16)
N29 0.025(2) 0.032(2) 0.032(2) -0.0089(16) -0.0019(15) -0.0045(15)
C30 0.037(3) 0.037(3) 0.042(3) -0.009(2) -0.012(2) -0.011(2)
C31 0.033(3) 0.045(3) 0.049(3) -0.002(2) -0.005(2) -0.016(2)
C32 0.033(3) 0.045(3) 0.035(3) -0.003(2) -0.003(2) -0.004(2)
N33 0.032(2) 0.0243(18) 0.035(2) -0.0068(16) -0.0038(17) -0.0025(15)
N34 0.035(2) 0.0242(18) 0.031(2) -0.0074(15) -0.0047(16) -0.0004(15)
C35 0.036(3) 0.034(3) 0.034(3) -0.006(2) -0.001(2) 0.001(2)
C36 0.026(3) 0.038(3) 0.041(3) 0.000(2) -0.002(2) 0.0004(19)
C37 0.037(3) 0.025(2) 0.042(3) -0.001(2) -0.008(2) -0.0041(19)
N38 0.038(3) 0.033(2) 0.043(2) -0.0158(19) 0.0024(19) -0.0046(17)
C39 0.047(3) 0.031(2) 0.039(3) -0.013(2) -0.008(2) 0.001(2)
O40 0.049(2) 0.0359(19) 0.051(2) -0.0140(17) -0.0018(19) -0.0067(16)
C41 0.068(4) 0.037(3) 0.049(3) -0.020(3) 0.002(3) -0.003(3)
B42 0.040(4) 0.040(3) 0.041(3) -0.015(3) -0.010(3) -0.004(2)
F43 0.099(3) 0.0390(17) 0.051(2) -0.0177(16) -0.023(2) 0.0013(18)
F44 0.043(2) 0.108(3) 0.062(2) -0.017(2) -0.0005(17) -0.028(2)
F45 0.046(2) 0.060(2) 0.0442(18) -0.0214(15) -0.0019(14) -0.0132(15)
F46 0.085(3) 0.0480(19) 0.052(2) -0.0202(16) -0.0328(19) 0.0145(18)
B47 0.044(4) 0.048(4) 0.036(3) -0.012(3) 0.000(3) -0.003(3)
F48 0.051(2) 0.061(2) 0.0440(18) -0.0232(16) -0.0029(15) -0.0084(15)
F49 0.046(2) 0.124(4) 0.055(2) -0.016(2) 0.0120(18) 0.009(2)
F50 0.107(3) 0.049(2) 0.058(2) -0.0148(17) -0.026(2) -0.002(2)
F51 0.048(2) 0.056(2) 0.0429(18) -0.0169(15) -0.0053(15) 0.0014(15)
C52 0.118(8) 0.049(4) 0.084(6) -0.007(4) -0.051(5) -0.003(4)
C53 0.073(5) 0.051(4) 0.047(4) -0.001(3) -0.001(3) -0.011(3)
C54 0.072(5) 0.045(3) 0.047(3) -0.004(3) -0.011(3) -0.010(3)
N55 0.079(5) 0.057(3) 0.075(4) -0.028(3) -0.009(3) 0.000(3)

loop_
_atom_type_symbol
_atom_type_description
_atom_type_scat_dispersion_real
_atom_type_scat_dispersion_imag
_atom_type_scat_source
C C 0.0181 0.0091 'International Tables Vol C Tables 4.2.6.8 and 6.1.1.4'
H H 0.0000 0.0000 'International Tables Vol C Tables 4.2.6.8 and 6.1.1.4'
B B 0.0090 0.0039 'International Tables Vol C Tables 4.2.6.8 and 6.1.1.4'
N N 0.0311 0.0180 'International Tables Vol C Tables 4.2.6.8 and 6.1.1.4'
O O 0.0492 0.0322 'International Tables Vol C Tables 4.2.6.8 and 6.1.1.4'
F F 0.0727 0.0534 'International Tables Vol C Tables 4.2.6.8 and 6.1.1.4'
Fe Fe -1.1336 3.1974 'International Tables Vol C Tables 4.2.6.8 and 6.1.1.4'

loop_
_geom_angle_atom_site_label_1
_geom_angle_atom_site_label_2
_geom_angle_atom_site_label_3
_geom_angle
_geom_angle_site_symmetry_1
_geom_angle_site_symmetry_3
_geom_angle_publ_flag
N2 Fe1 N9 79.78(15) . . ?
N2 Fe1 N14 79.47(15) . . ?
N2 Fe1 N22 173.79(18) . . ?
N2 Fe1 N29 95.99(16) . . ?
N2 Fe1 N34 105.04(16) . . ?
N14 Fe1 N9 159.25(15) . . ?
N14 Fe1 N29 89.38(17) . . ?
N14 Fe1 N34 93.41(17) . . ?
N22 Fe1 N9 104.70(16) . . ?
N22 Fe1 N14 95.96(17) . . ?
N22 Fe1 N29 79.66(17) . . ?
N22 Fe1 N34 79.30(16) . . ?
N29 Fe1 N9 92.35(17) . . ?
N29 Fe1 N34 158.95(15) . . ?
N34 Fe1 N9 92.36(17) . . ?
C3 N2 Fe1 120.4(3) . . ?
C7 N2 Fe1 120.8(3) . . ?
C7 N2 C3 118.2(4) . . ?
N2 C3 C4 123.3(4) . . ?
N2 C3 N8 111.1(4) . . ?
C4 C3 N8 125.6(4) . . ?
C3 C4 H4 121.2 . . ?
C3 C4 C5 117.6(4) . . ?
C5 C4 H4 121.2 . . ?
C4 C5 C6 120.0(4) . . ?
N18 C5 C4 116.4(4) . . ?
N18 C5 C6 123.5(4) . . ?
C5 C6 H6 122.0 . . ?
C7 C6 C5 116.0(4) . . ?
C7 C6 H6 122.0 . . ?
N2 C7 C6 124.8(4) . . ?
N2 C7 N13 109.9(4) . . ?
C6 C7 N13 125.3(4) . . ?
N9 N8 C3 116.5(4) . . ?
C12 N8 C3 132.1(4) . . ?
C12 N8 N9 111.3(4) . . ?
N8 N9 Fe1 112.1(3) . . ?
C10 N9 Fe1 143.3(3) . . ?
C10 N9 N8 104.4(4) . . ?
N9 C10 H10 124.1 . . ?
N9 C10 C11 111.9(4) . . ?
C11 C10 H10 124.1 . . ?
C10 C11 H11 127.4 . . ?
C12 C11 C10 105.2(5) . . ?
C12 C11 H11 127.4 . . ?
N8 C12 C11 107.2(4) . . ?
N8 C12 H12 126.4 . . ?
C11 C12 H12 126.4 . . ?
N14 N13 C7 115.8(4) . . ?
C17 N13 C7 133.0(4) . . ?
C17 N13 N14 111.0(4) . . ?
N13 N14 Fe1 113.8(3) . . ?
C15 N14 Fe1 140.9(3) . . ?
C15 N14 N13 105.1(4) . . ?
N14 C15 H15 124.5 . . ?
N14 C15 C16 111.0(4) . . ?
C16 C15 H15 124.5 . . ?
C15 C16 H16 126.9 . . ?
C17 C16 C15 106.3(4) . . ?
C17 C16 H16 126.9 . . ?
N13 C17 C16 106.6(4) . . ?
N13 C17 H17 126.7 . . ?
C16 C17 H17 126.7 . . ?
C5 N18 H18 115.9 . . ?
C19 N18 C5 128.1(4) . . ?
C19 N18 H18 115.9 . . ?
N18 C19 C21 113.0(5) . . ?
O20 C19 N18 123.2(4) . . ?
O20 C19 C21 123.8(5) . . ?
C19 C21 H21A 109.5 . . ?
C19 C21 H21B 109.5 . . ?
C19 C21 H21C 109.5 . . ?
H21A C21 H21B 109.5 . . ?
H21A C21 H21C 109.5 . . ?
H21B C21 H21C 109.5 . . ?
C23 N22 Fe1 120.2(3) . . ?
C23 N22 C27 118.0(4) . . ?
C27 N22 Fe1 121.4(3) . . ?
N22 C23 C24 123.9(4) . . ?
N22 C23 N28 111.0(4) . . ?
C24 C23 N28 125.1(4) . . ?
C23 C24 H24 121.7 . . ?
C23 C24 C25 116.7(4) . . ?
C25 C24 H24 121.7 . . ?
C26 C25 C24 120.7(4) . . ?
N38 C25 C24 117.0(4) . . ?
N38 C25 C26 122.2(5) . . ?
C25 C26 H26 122.0 . . ?
C27 C26 C25 115.9(5) . . ?
C27 C26 H26 122.0 . . ?
N22 C27 C26 124.6(4) . . ?
N22 C27 N33 110.0(4) . . ?
C26 C27 N33 125.4(4) . . ?
N29 N28 C23 115.8(4) . . ?
C32 N28 C23 133.6(4) . . ?
C32 N28 N29 110.5(4) . . ?
N28 N29 Fe1 113.1(3) . . ?
C30 N29 Fe1 141.7(3) . . ?
C30 N29 N28 105.0(4) . . ?
N29 C30 H30 124.3 . . ?
N29 C30 C31 111.3(4) . . ?
C31 C30 H30 124.3 . . ?
C30 C31 H31 127.0 . . ?
C32 C31 C30 105.9(5) . . ?
C32 C31 H31 127.0 . . ?
N28 C32 H32 126.4 . . ?
C31 C32 N28 107.2(5) . . ?
C31 C32 H32 126.4 . . ?
N34 N33 C27 116.4(4) . . ?
C37 N33 C27 131.8(4) . . ?
C37 N33 N34 111.8(4) . . ?
N33 N34 Fe1 112.8(3) . . ?
C35 N34 Fe1 143.1(3) . . ?
C35 N34 N33 104.1(4) . . ?
N34 C35 H35 124.4 . . ?
N34 C35 C36 111.3(4) . . ?
C36 C35 H35 124.4 . . ?
C35 C36 H36 126.6 . . ?
C37 C36 C35 106.8(5) . . ?
C37 C36 H36 126.6 . . ?
N33 C37 C36 106.0(4) . . ?
N33 C37 H37 127.0 . . ?
C36 C37 H37 127.0 . . ?
C25 N38 H38 116.4 . . ?
C39 N38 C25 127.2(5) . . ?
C39 N38 H38 116.4 . . ?
N38 C39 C41 113.2(5) . . ?
O40 C39 N38 123.1(4) . . ?
O40 C39 C41 123.7(5) . . ?
C39 C41 H41A 109.5 . . ?
C39 C41 H41B 109.5 . . ?
C39 C41 H41C 109.5 . . ?
H41A C41 H41B 109.5 . . ?
H41A C41 H41C 109.5 . . ?
H41B C41 H41C 109.5 . . ?
F44 B42 F43 111.7(5) . . ?
F44 B42 F45 108.8(4) . . ?
F44 B42 F46 111.4(5) . . ?
F45 B42 F43 108.5(5) . . ?
F46 B42 F43 107.7(4) . . ?
F46 B42 F45 108.6(5) . . ?
F48 B47 F50 109.2(5) . . ?
F48 B47 F51 108.8(5) . . ?
F49 B47 F48 112.0(5) . . ?
F49 B47 F50 110.6(5) . . ?
F49 B47 F51 109.3(5) . . ?
F50 B47 F51 106.9(5) . . ?
H52A C52 H52B 109.5 . . ?
H52A C52 H52C 109.5 . . ?
H52B C52 H52C 109.5 . . ?
C53 C52 H52A 109.5 . . ?
C53 C52 H52B 109.5 . . ?
C53 C52 H52C 109.5 . . ?
C52 C53 H53A 109.7 . . ?
C52 C53 H53B 109.7 . . ?
H53A C53 H53B 108.2 . . ?
C54 C53 C52 109.8(6) . . ?
C54 C53 H53A 109.7 . . ?
C54 C53 H53B 109.7 . . ?
N55 C54 C53 178.1(7) . . ?

loop_
_geom_bond_atom_site_label_1
_geom_bond_atom_site_label_2
_geom_bond_distance
_geom_bond_site_symmetry_2
_geom_bond_publ_flag
Fe1 N2 1.909(3) . ?
Fe1 N9 1.997(4) . ?
Fe1 N14 1.957(4) . ?
Fe1 N22 1.910(4) . ?
Fe1 N29 1.973(4) . ?
Fe1 N34 1.987(4) . ?
N2 C3 1.334(6) . ?
N2 C7 1.327(6) . ?
C3 C4 1.372(6) . ?
C3 N8 1.407(6) . ?
C4 H4 0.9500 . ?
C4 C5 1.399(7) . ?
C5 C6 1.415(7) . ?
C5 N18 1.386(5) . ?
C6 H6 0.9500 . ?
C6 C7 1.372(6) . ?
C7 N13 1.421(6) . ?
N8 N9 1.388(5) . ?
N8 C12 1.344(6) . ?
N9 C10 1.311(6) . ?
C10 H10 0.9500 . ?
C10 C11 1.406(7) . ?
C11 H11 0.9500 . ?
C11 C12 1.365(7) . ?
C12 H12 0.9500 . ?
N13 N14 1.375(5) . ?
N13 C17 1.356(6) . ?
N14 C15 1.326(6) . ?
C15 H15 0.9500 . ?
C15 C16 1.392(7) . ?
C16 H16 0.9500 . ?
C16 C17 1.367(7) . ?
C17 H17 0.9500 . ?
N18 H18 0.8800 . ?
N18 C19 1.377(6) . ?
C19 O20 1.204(7) . ?
C19 C21 1.517(6) . ?
C21 H21A 0.9800 . ?
C21 H21B 0.9800 . ?
C21 H21C 0.9800 . ?
N22 C23 1.327(6) . ?
N22 C27 1.336(6) . ?
C23 C24 1.376(6) . ?
C23 N28 1.412(6) . ?
C24 H24 0.9500 . ?
C24 C25 1.405(7) . ?
C25 C26 1.404(7) . ?
C25 N38 1.391(6) . ?
C26 H26 0.9500 . ?
C26 C27 1.373(6) . ?
C27 N33 1.414(6) . ?
N28 N29 1.380(5) . ?
N28 C32 1.367(7) . ?
N29 C30 1.325(6) . ?
C30 H30 0.9500 . ?
C30 C31 1.403(8) . ?
C31 H31 0.9500 . ?
C31 C32 1.355(7) . ?
C32 H32 0.9500 . ?
N33 N34 1.388(5) . ?
N33 C37 1.348(6) . ?
N34 C35 1.327(6) . ?
C35 H35 0.9500 . ?
C35 C36 1.388(7) . ?
C36 H36 0.9500 . ?
C36 C37 1.369(7) . ?
C37 H37 0.9500 . ?
N38 H38 0.8800 . ?
N38 C39 1.384(7) . ?
C39 O40 1.207(7) . ?
C39 C41 1.508(7) . ?
C41 H41A 0.9800 . ?
C41 H41B 0.9800 . ?
C41 H41C 0.9800 . ?
B42 F43 1.400(6) . ?
B42 F44 1.352(7) . ?
B42 F45 1.394(7) . ?
B42 F46 1.393(7) . ?
B47 F48 1.384(7) . ?
B47 F49 1.365(8) . ?
B47 F50 1.392(8) . ?
B47 F51 1.413(8) . ?
C52 H52A 0.9800 . ?
C52 H52B 0.9800 . ?
C52 H52C 0.9800 . ?
C52 C53 1.502(10) . ?
C53 H53A 0.9900 . ?
C53 H53B 0.9900 . ?
C53 C54 1.486(9) . ?
C54 N55 1.122(8) . ?

loop_
_geom_hbond_atom_site_label_D
_geom_hbond_atom_site_label_H
_geom_hbond_atom_site_label_A
_geom_hbond_distance_DH
_geom_hbond_distance_HA
_geom_hbond_distance_DA
_geom_hbond_angle_DHA
_geom_hbond_site_symmetry_A
_geom_hbond_publ_flag
N18 H18 F46 0.88 1.98 2.848(5) 170.7 . yes
N38 H38 F51 0.88 2.06 2.890(6) 156.1 . yes

loop_
_geom_torsion_atom_site_label_1
_geom_torsion_atom_site_label_2
_geom_torsion_atom_site_label_3
_geom_torsion_atom_site_label_4
_geom_torsion
_geom_torsion_site_symmetry_1
_geom_torsion_site_symmetry_2
_geom_torsion_site_symmetry_3
_geom_torsion_site_symmetry_4
_geom_torsion_publ_flag
Fe1 N2 C3 C4 -175.2(4) . . . . ?
Fe1 N2 C3 N8 4.2(5) . . . . ?
Fe1 N2 C7 C6 173.8(4) . . . . ?
Fe1 N2 C7 N13 -4.8(5) . . . . ?
Fe1 N9 C10 C11 -173.1(4) . . . . ?
Fe1 N14 C15 C16 174.3(4) . . . . ?
Fe1 N22 C23 C24 175.9(4) . . . . ?
Fe1 N22 C23 N28 -4.1(5) . . . . ?
Fe1 N22 C27 C26 -175.5(4) . . . . ?
Fe1 N22 C27 N33 2.8(5) . . . . ?
Fe1 N29 C30 C31 172.2(4) . . . . ?
Fe1 N34 C35 C36 -179.2(4) . . . . ?
N2 C3 C4 C5 2.6(7) . . . . ?
N2 C3 N8 N9 -1.4(6) . . . . ?
N2 C3 N8 C12 -176.8(5) . . . . ?
N2 C7 N13 N14 2.5(6) . . . . ?
N2 C7 N13 C17 178.0(5) . . . . ?
C3 N2 C7 C6 2.3(7) . . . . ?
C3 N2 C7 N13 -176.3(4) . . . . ?
C3 C4 C5 C6 -0.1(7) . . . . ?
C3 C4 C5 N18 177.4(4) . . . . ?
C3 N8 N9 Fe1 -1.6(5) . . . . ?
C3 N8 N9 C10 -177.6(4) . . . . ?
C3 N8 C12 C11 176.9(5) . . . . ?
C4 C3 N8 N9 177.9(4) . . . . ?
C4 C3 N8 C12 2.5(9) . . . . ?
C4 C5 C6 C7 -1.1(7) . . . . ?
C4 C5 N18 C19 176.0(5) . . . . ?
C5 C6 C7 N2 0.0(7) . . . . ?
C5 C6 C7 N13 178.4(5) . . . . ?
C5 N18 C19 O20 -5.2(9) . . . . ?
C5 N18 C19 C21 174.3(5) . . . . ?
C6 C5 N18 C19 -6.5(8) . . . . ?
C6 C7 N13 N14 -176.1(4) . . . . ?
C6 C7 N13 C17 -0.6(9) . . . . ?
C7 N2 C3 C4 -3.6(7) . . . . ?
C7 N2 C3 N8 175.7(4) . . . . ?
C7 N13 N14 Fe1 0.6(5) . . . . ?
C7 N13 N14 C15 176.3(4) . . . . ?
C7 N13 C17 C16 -175.9(5) . . . . ?
N8 C3 C4 C5 -176.6(4) . . . . ?
N8 N9 C10 C11 0.7(6) . . . . ?
N9 N8 C12 C11 1.3(6) . . . . ?
N9 C10 C11 C12 0.0(6) . . . . ?
C10 C11 C12 N8 -0.8(6) . . . . ?
C12 N8 N9 Fe1 174.7(3) . . . . ?
C12 N8 N9 C10 -1.3(5) . . . . ?
N13 N14 C15 C16 0.6(5) . . . . ?
N14 N13 C17 C16 -0.3(6) . . . . ?
N14 C15 C16 C17 -0.8(6) . . . . ?
C15 C16 C17 N13 0.6(6) . . . . ?
C17 N13 N14 Fe1 -175.8(3) . . . . ?
C17 N13 N14 C15 -0.2(5) . . . . ?
N18 C5 C6 C7 -178.5(5) . . . . ?
N22 C23 C24 C25 -1.1(7) . . . . ?
N22 C23 N28 N29 0.1(6) . . . . ?
N22 C23 N28 C32 178.2(5) . . . . ?
N22 C27 N33 N34 -0.2(6) . . . . ?
N22 C27 N33 C37 177.6(5) . . . . ?
C23 N22 C27 C26 -2.9(7) . . . . ?
C23 N22 C27 N33 175.5(4) . . . . ?
C23 C24 C25 C26 -1.2(7) . . . . ?
C23 C24 C25 N38 179.3(4) . . . . ?
C23 N28 N29 Fe1 3.6(5) . . . . ?
C23 N28 N29 C30 179.0(4) . . . . ?
C23 N28 C32 C31 -177.9(5) . . . . ?
C24 C23 N28 N29 -179.9(4) . . . . ?
C24 C23 N28 C32 -1.8(8) . . . . ?
C24 C25 C26 C27 1.4(7) . . . . ?
C24 C25 N38 C39 -162.5(5) . . . . ?
C25 C26 C27 N22 0.6(7) . . . . ?
C25 C26 C27 N33 -177.5(4) . . . . ?
C25 N38 C39 O40 -0.6(9) . . . . ?
C25 N38 C39 C41 177.5(5) . . . . ?
C26 C25 N38 C39 18.0(8) . . . . ?
C26 C27 N33 N34 178.1(4) . . . . ?
C26 C27 N33 C37 -4.0(8) . . . . ?
C27 N22 C23 C24 3.1(7) . . . . ?
C27 N22 C23 N28 -176.9(4) . . . . ?
C27 N33 N34 Fe1 -2.2(5) . . . . ?
C27 N33 N34 C35 178.2(4) . . . . ?
C27 N33 C37 C36 -178.0(5) . . . . ?
N28 C23 C24 C25 178.9(4) . . . . ?
N28 N29 C30 C31 -1.0(6) . . . . ?
N29 N28 C32 C31 0.2(6) . . . . ?
N29 C30 C31 C32 1.1(7) . . . . ?
C30 C31 C32 N28 -0.8(6) . . . . ?
C32 N28 N29 Fe1 -174.9(3) . . . . ?
C32 N28 N29 C30 0.5(5) . . . . ?
N33 N34 C35 C36 0.2(5) . . . . ?
N34 N33 C37 C36 -0.1(6) . . . . ?
N34 C35 C36 C37 -0.3(6) . . . . ?
C35 C36 C37 N33 0.2(6) . . . . ?
C37 N33 N34 Fe1 179.6(3) . . . . ?
C37 N33 N34 C35 -0.1(5) . . . . ?
N38 C25 C26 C27 -179.1(5) . . . . ?

loop_
_twin_individual_id
_twin_individual_mass_fraction_refined
_oxdiff_twin_reflns_isolated
_oxdiff_twin_reflns_overlapped
_twin_individual_twin_lattice_type
_twin_individual_twin_matrix_11
_twin_individual_twin_matrix_12
_twin_individual_twin_matrix_13
_twin_individual_twin_matrix_21
_twin_individual_twin_matrix_22
_twin_individual_twin_matrix_23
_twin_individual_twin_matrix_31
_twin_individual_twin_matrix_32
_twin_individual_twin_matrix_33
1 0.5312 6057 7077 ref 1.0000 0.0000 0.0000 0.0000 1.0000 0.0000 0.0000 0.0000 1.0000
2 0.4688 6088 7077 nmt -0.9978 -0.0046 -0.0022 -0.4660 0.3616 0.6410 -0.4598 1.3524 -0.3635
